data_2219751
loop_
_publ_author_name
'Boro, Brian J.'
'Dickie, Diane A.'
'Duesler, Eileen N.'
'Goldberg, Karen I.'
'Kemp, Richard A.'

_publ_section_title
'[2,6-Bis(di-<i>tert</i>-butylphosphinomethyl)phenyl-\k^3^<i>P</i>,<i>C</i>^1^,<i>P</i>'](nitrato-\k<i>O</i>)nickel(II)'
_journal_coeditor_code AT2643
_journal_issue 11
_journal_name_full 'Acta Crystallographica Section E'
_journal_page_first m1402
_journal_paper_doi 10.1107/S1600536808032376
_journal_volume 64
_journal_year 2008
_chemical_formula_iupac '[Ni (C24 H43 P2) (N O3)]'
_chemical_formula_moiety 'C24 H43 N Ni O3 P2'
_chemical_formula_sum 'C24 H43 N Ni O3 P2'
_chemical_formula_weight 514.24
_chemical_name_systematic
;
[2,6-Bis(di-<i>tert</i>-butylphosphinomethyl)phenyl-
\k^3^<i>P</i>,<i>C</i>^1^,<i>P</i>'](nitrato-\k<i>O</i>)nickel(II)
;
_space_group_IT_number 43
_symmetry_cell_setting orthorhombic
_symmetry_space_group_name_Hall 'F 2 -2d'
_symmetry_space_group_name_H-M 'F d d 2'
_atom_sites_solution_hydrogens geom
_atom_sites_solution_primary direct
_atom_sites_solution_secondary difmap
_audit_creation_method SHELXL-97
_cell_angle_alpha 90.00
_cell_angle_beta 90.00
_cell_angle_gamma 90.00
_cell_formula_units_Z 8
_cell_length_a 24.0023(14)
_cell_length_b 12.6350(6)
_cell_length_c 17.6528(6)
_cell_measurement_reflns_used 9535
_cell_measurement_temperature 225(2)
_cell_measurement_theta_max 30.33
_cell_measurement_theta_min 2.16
_cell_volume 5353.5(4)
_computing_cell_refinement 'APEX2 (Bruker, 2007)'
_computing_data_collection 'APEX2 (Bruker, 2007)'
_computing_data_reduction 'APEX2 (Bruker, 2007)'
_computing_molecular_graphics 'DIAMOND (Brandenburg, 1999)'
_computing_publication_material 'publCIF (Westrip, 2008)'
_computing_structure_refinement 'SHELXL97 (Sheldrick, 2008)'
_computing_structure_solution 'SHELXS97 (Sheldrick, 2008)'
_diffrn_ambient_temperature 225(2)
_diffrn_measured_fraction_theta_full 0.999
_diffrn_measured_fraction_theta_max 0.999
_diffrn_measurement_device_type 'Bruker SMART CCD area-detector'
_diffrn_measurement_method '\f and \w'
_diffrn_radiation_monochromator graphite
_diffrn_radiation_source 'fine-focus sealed tube'
_diffrn_radiation_type MoK\a
_diffrn_radiation_wavelength 0.71073
_diffrn_reflns_av_R_equivalents 0.0370
_diffrn_reflns_av_sigmaI/netI 0.0275
_diffrn_reflns_limit_h_max 34
_diffrn_reflns_limit_h_min -34
_diffrn_reflns_limit_k_max 18
_diffrn_reflns_limit_k_min -18
_diffrn_reflns_limit_l_max 25
_diffrn_reflns_limit_l_min -25
_diffrn_reflns_number 33484
_diffrn_reflns_theta_full 30.50
_diffrn_reflns_theta_max 30.50
_diffrn_reflns_theta_min 2.86
_exptl_absorpt_coefficient_mu 0.868
_exptl_absorpt_correction_T_max 0.8455
_exptl_absorpt_correction_T_min 0.6707
_exptl_absorpt_correction_type multi-scan
_exptl_absorpt_process_details '(SADABS; Bruker, 2004)'
_exptl_crystal_colour orange--brown
_exptl_crystal_density_diffrn 1.276
_exptl_crystal_density_method 'not measured'
_exptl_crystal_description cut-prism
_exptl_crystal_F_000 2208
_exptl_crystal_size_max 0.50
_exptl_crystal_size_mid 0.40
_exptl_crystal_size_min 0.20
_refine_diff_density_max 0.380
_refine_diff_density_min -0.376
_refine_ls_abs_structure_details 'Flack (1983), 1976 Freidel pairs'
_refine_ls_abs_structure_Flack 0.012(10)
_refine_ls_extinction_method none
_refine_ls_goodness_of_fit_ref 0.805
_refine_ls_hydrogen_treatment constr
_refine_ls_matrix_type full
_refine_ls_number_parameters 156
_refine_ls_number_reflns 4078
_refine_ls_number_restraints 1
_refine_ls_restrained_S_all 0.805
_refine_ls_R_factor_all 0.0350
_refine_ls_R_factor_gt 0.0301
_refine_ls_shift/su_max 0.001
_refine_ls_shift/su_mean 0.000
_refine_ls_structure_factor_coef Fsqd
_refine_ls_weighting_details 'calc w=1/[\s^2^(Fo^2^)+(0.1P)^2^+0.25P] where P=(Fo^2^+2Fc^2^)/3'
_refine_ls_weighting_scheme calc
_refine_ls_wR_factor_gt 0.0930
_refine_ls_wR_factor_ref 0.0988
_reflns_number_gt 3703
_reflns_number_total 4078
_reflns_threshold_expression I>2\s(I)
_cod_data_source_file at2643.cif
_cod_data_source_block I
_cod_database_code 2219751
_cod_database_fobs_code 2219751

loop_
_symmetry_equiv_pos_as_xyz
'x, y, z'
'-x, -y, z'
'x+1/4, -y+1/4, z+1/4'
'-x+1/4, y+1/4, z+1/4'
'x, y+1/2, z+1/2'
'-x, -y+1/2, z+1/2'
'x+1/4, -y+3/4, z+3/4'
'-x+1/4, y+3/4, z+3/4'
'x+1/2, y, z+1/2'
'-x+1/2, -y, z+1/2'
'x+3/4, -y+1/4, z+3/4'
'-x+3/4, y+1/4, z+3/4'
'x+1/2, y+1/2, z'
'-x+1/2, -y+1/2, z'
'x+3/4, -y+3/4, z+1/4'
'-x+3/4, y+3/4, z+1/4'

loop_
_atom_site_type_symbol
_atom_site_label
_atom_site_fract_x
_atom_site_fract_y
_atom_site_fract_z
_atom_site_U_iso_or_equiv
_atom_site_adp_type
_atom_site_calc_flag
_atom_site_refinement_flags
_atom_site_occupancy
Ni Ni1 0.2500 0.2500 0.594610(14) 0.02536(9) Uani d S 1
P P1 0.232841(19) 0.07823(3) 0.58242(3) 0.02639(10) Uani d . 1
C C1 0.2500 0.2500 0.48634(16) 0.0263(5) Uani d S 1
C C2 0.22870(9) 0.16438(14) 0.44415(10) 0.0293(3) Uani d . 1
C C3 0.22918(11) 0.16401(17) 0.36544(11) 0.0381(4) Uani d . 1
H H3 0.2153 0.1051 0.3390 0.046 Uiso calc R 1
C C4 0.2500 0.2500 0.32575(19) 0.0443(8) Uani d S 1
H H4 0.2500 0.2500 0.2725 0.053 Uiso calc SR 1
C C5 0.20438(10) 0.07210(16) 0.48626(12) 0.0357(4) Uani d . 1
H H5A 0.2149 0.0054 0.4618 0.043 Uiso calc R 1
H H5B 0.1636 0.0770 0.4875 0.043 Uiso calc R 1
C C6 0.17578(10) 0.02125(17) 0.64252(13) 0.0356(4) Uani d . 1
C C7 0.15103(12) -0.08133(18) 0.60934(17) 0.0492(6) Uani d . 1
H H7A 0.1803 -0.1337 0.6038 0.074 Uiso calc R 1
H H7B 0.1348 -0.0665 0.5602 0.074 Uiso calc R 1
H H7C 0.1225 -0.1082 0.6431 0.074 Uiso calc R 1
C C8 0.13040(11) 0.1061(2) 0.64349(17) 0.0490(5) Uani d . 1
H H8A 0.1001 0.0833 0.6759 0.073 Uiso calc R 1
H H8B 0.1166 0.1170 0.5925 0.073 Uiso calc R 1
H H8C 0.1458 0.1718 0.6627 0.073 Uiso calc R 1
C C9 0.19464(14) 0.00157(19) 0.72359(15) 0.0484(6) Uani d . 1
H H9A 0.1623 -0.0057 0.7561 0.073 Uiso calc R 1
H H9B 0.2171 0.0607 0.7408 0.073 Uiso calc R 1
H H9C 0.2166 -0.0628 0.7256 0.073 Uiso calc R 1
C C10 0.29710(10) -0.00713(16) 0.58017(16) 0.0434(5) Uani d . 1
C C11 0.33545(12) 0.0368(3) 0.5189(2) 0.0635(9) Uani d . 1
H H11A 0.3615 -0.0176 0.5032 0.095 Uiso calc R 1
H H11B 0.3558 0.0970 0.5388 0.095 Uiso calc R 1
H H11C 0.3134 0.0590 0.4757 0.095 Uiso calc R 1
C C12 0.32896(19) 0.0019(4) 0.6540(3) 0.100(2) Uani d . 1
H H12A 0.3293 -0.0663 0.6793 0.150 Uiso calc R 1
H H12B 0.3110 0.0538 0.6864 0.150 Uiso calc R 1
H H12C 0.3669 0.0240 0.6437 0.150 Uiso calc R 1
C C13 0.28517(17) -0.1214(3) 0.5629(4) 0.106(2) Uani d . 1
H H13A 0.2705 -0.1274 0.5118 0.159 Uiso calc R 1
H H13B 0.2580 -0.1484 0.5986 0.159 Uiso calc R 1
H H13C 0.3193 -0.1621 0.5670 0.159 Uiso calc R 1
N N1 0.2619(2) 0.2312(5) 0.7546(2) 0.0478(13) Uani d P 0.50
O O1 0.22947(16) 0.2640(3) 0.70255(19) 0.0394(7) Uani d P 0.50
O O2 0.3061(2) 0.1884(5) 0.7355(3) 0.0732(13) Uani d P 0.50
O O3 0.2500 0.2500 0.8206(2) 0.0869(14) Uani d S 1

loop_
_atom_site_aniso_label
_atom_site_aniso_U_11
_atom_site_aniso_U_22
_atom_site_aniso_U_33
_atom_site_aniso_U_12
_atom_site_aniso_U_13
_atom_site_aniso_U_23
Ni1 0.03377(16) 0.01934(13) 0.02296(14) -0.00129(11) 0.000 0.000
P1 0.0305(2) 0.01967(19) 0.0290(2) 0.00015(15) 0.00072(17) 0.00082(15)
C1 0.0312(13) 0.0241(12) 0.0238(11) 0.0033(8) 0.000 0.000
C2 0.0344(8) 0.0280(8) 0.0256(8) 0.0006(7) -0.0019(7) -0.0025(6)
C3 0.0478(11) 0.0397(11) 0.0267(9) -0.0013(8) -0.0025(8) -0.0070(7)
C4 0.059(2) 0.0497(19) 0.0237(12) 0.0046(13) 0.000 0.000
C5 0.0468(11) 0.0289(9) 0.0314(9) -0.0077(8) -0.0027(8) -0.0030(7)
C6 0.0378(10) 0.0323(8) 0.0368(10) -0.0059(8) 0.0047(8) 0.0017(7)
C7 0.0514(13) 0.0399(11) 0.0564(14) -0.0172(10) 0.0099(11) -0.0066(9)
C8 0.0387(11) 0.0530(13) 0.0552(14) 0.0026(10) 0.0096(10) -0.0039(11)
C9 0.0621(16) 0.0468(14) 0.0364(11) -0.0120(11) 0.0025(10) 0.0099(9)
C10 0.0380(10) 0.0317(10) 0.0606(15) 0.0095(7) 0.0119(10) 0.0072(9)
C11 0.0397(12) 0.0590(16) 0.092(2) 0.0147(12) 0.0217(15) 0.0184(17)
C12 0.061(2) 0.168(6) 0.070(3) 0.056(3) -0.0012(18) 0.028(2)
C13 0.069(2) 0.0339(14) 0.215(7) 0.0129(13) 0.034(3) -0.011(2)
N1 0.057(4) 0.052(4) 0.0350(19) -0.016(2) -0.0114(18) 0.0079(18)
O1 0.0488(17) 0.0462(17) 0.0233(14) -0.0022(15) 0.0012(13) -0.0048(12)
O2 0.054(2) 0.104(4) 0.062(3) 0.012(3) -0.011(2) 0.019(3)
O3 0.098(3) 0.137(4) 0.0265(13) -0.012(2) 0.000 0.000

loop_
_atom_type_symbol
_atom_type_description
_atom_type_scat_dispersion_real
_atom_type_scat_dispersion_imag
_atom_type_scat_source
C C 0.0033 0.0016 'International Tables Vol C Tables 4.2.6.8 and 6.1.1.4'
H H 0.0000 0.0000 'International Tables Vol C Tables 4.2.6.8 and 6.1.1.4'
N N 0.0061 0.0033 'International Tables Vol C Tables 4.2.6.8 and 6.1.1.4'
O O 0.0106 0.0060 'International Tables Vol C Tables 4.2.6.8 and 6.1.1.4'
P P 0.1023 0.0942 'International Tables Vol C Tables 4.2.6.8 and 6.1.1.4'
Ni Ni 0.3393 1.1124 'International Tables Vol C Tables 4.2.6.8 and 6.1.1.4'

loop_
_geom_angle_atom_site_label_1
_geom_angle_atom_site_label_2
_geom_angle_atom_site_label_3
_geom_angle_site_symmetry_1
_geom_angle_site_symmetry_3
_geom_angle
C1 Ni1 O1 . 14 164.64(11)
C1 Ni1 O1 . . 164.64(11)
C1 Ni1 P1 . 14 84.437(14)
O1 Ni1 P1 14 14 97.74(10)
O1 Ni1 P1 . 14 93.00(10)
C1 Ni1 P1 . . 84.435(14)
O1 Ni1 P1 14 . 93.00(10)
O1 Ni1 P1 . . 97.74(10)
P1 Ni1 P1 14 . 168.87(3)
C5 P1 C6 . . 103.63(10)
C5 P1 C10 . . 105.18(12)
C6 P1 C10 . . 112.97(10)
C5 P1 Ni1 . . 101.56(7)
C6 P1 Ni1 . . 117.12(7)
C10 P1 Ni1 . . 114.22(8)
C2 C1 C2 14 . 116.2(3)
C2 C1 Ni1 14 . 121.90(13)
C2 C1 Ni1 . . 121.90(13)
C3 C2 C1 . . 121.9(2)
C3 C2 C5 . . 119.73(18)
C1 C2 C5 . . 118.39(19)
C4 C3 C2 . . 120.4(2)
C4 C3 H3 . . 119.8
C2 C3 H3 . . 119.8
C3 C4 C3 14 . 119.3(3)
C3 C4 H4 14 . 120.4
C3 C4 H4 . . 120.4
C2 C5 P1 . . 106.33(13)
C2 C5 H5A . . 110.5
P1 C5 H5A . . 110.5
C2 C5 H5B . . 110.5
P1 C5 H5B . . 110.5
H5A C5 H5B . . 108.7
C9 C6 C8 . . 108.4(2)
C9 C6 C7 . . 109.6(2)
C8 C6 C7 . . 108.6(2)
C9 C6 P1 . . 112.18(18)
C8 C6 P1 . . 104.93(15)
C7 C6 P1 . . 112.90(16)
C6 C7 H7A . . 109.5
C6 C7 H7B . . 109.5
H7A C7 H7B . . 109.5
C6 C7 H7C . . 109.5
H7A C7 H7C . . 109.5
H7B C7 H7C . . 109.5
C6 C8 H8A . . 109.5
C6 C8 H8B . . 109.5
H8A C8 H8B . . 109.5
C6 C8 H8C . . 109.5
H8A C8 H8C . . 109.5
H8B C8 H8C . . 109.5
C6 C9 H9A . . 109.5
C6 C9 H9B . . 109.5
H9A C9 H9B . . 109.5
C6 C9 H9C . . 109.5
H9A C9 H9C . . 109.5
H9B C9 H9C . . 109.5
C13 C10 C12 . . 110.1(3)
C13 C10 C11 . . 108.7(3)
C12 C10 C11 . . 106.1(3)
C13 C10 P1 . . 113.5(2)
C12 C10 P1 . . 110.6(2)
C11 C10 P1 . . 107.52(16)
C10 C11 H11A . . 109.5
C10 C11 H11B . . 109.5
H11A C11 H11B . . 109.5
C10 C11 H11C . . 109.5
H11A C11 H11C . . 109.5
H11B C11 H11C . . 109.5
C10 C12 H12A . . 109.5
C10 C12 H12B . . 109.5
H12A C12 H12B . . 109.5
C10 C12 H12C . . 109.5
H12A C12 H12C . . 109.5
H12B C12 H12C . . 109.5
C10 C13 H13A . . 109.5
C10 C13 H13B . . 109.5
H13A C13 H13B . . 109.5
C10 C13 H13C . . 109.5
H13A C13 H13C . . 109.5
H13B C13 H13C . . 109.5
O1 N1 O3 14 . 165.1(6)
O1 N1 O2 14 . 64.8(4)
O3 N1 O2 . . 123.0(4)
O3 N1 O1 . . 118.8(4)
O2 N1 O1 . . 117.9(5)
N1 O1 O2 14 14 69.6(4)
O2 O1 N1 14 . 104.4(4)
N1 O1 Ni1 14 . 152.8(5)
O2 O1 Ni1 14 . 133.8(4)
N1 O1 Ni1 . . 121.0(3)

loop_
_geom_bond_atom_site_label_1
_geom_bond_atom_site_label_2
_geom_bond_site_symmetry_2
_geom_bond_distance
Ni1 C1 . 1.911(3)
Ni1 O1 14 1.976(3)
Ni1 O1 . 1.976(3)
Ni1 P1 14 2.2195(4)
Ni1 P1 . 2.2195(4)
P1 C5 . 1.831(2)
P1 C6 . 1.876(2)
P1 C10 . 1.882(2)
C1 C2 14 1.409(2)
C1 C2 . 1.409(2)
C2 C3 . 1.389(3)
C2 C5 . 1.501(3)
C3 C4 . 1.386(3)
C3 H3 . 0.9400
C4 C3 14 1.386(3)
C4 H4 . 0.9400
C5 H5A . 0.9800
C5 H5B . 0.9800
C6 C9 . 1.521(3)
C6 C8 . 1.528(4)
C6 C7 . 1.541(3)
C7 H7A . 0.9700
C7 H7B . 0.9700
C7 H7C . 0.9700
C8 H8A . 0.9700
C8 H8B . 0.9700
C8 H8C . 0.9700
C9 H9A . 0.9700
C9 H9B . 0.9700
C9 H9C . 0.9700
C10 C13 . 1.503(4)
C10 C12 . 1.516(6)
C10 C11 . 1.525(4)
C11 H11A . 0.9700
C11 H11B . 0.9700
C11 H11C . 0.9700
C12 H12A . 0.9700
C12 H12B . 0.9700
C12 H12C . 0.9700
C13 H13A . 0.9700
C13 H13B . 0.9700
C13 H13C . 0.9700
N1 O3 . 1.223(5)
N1 O2 . 1.239(7)
N1 O1 . 1.273(5)
O3 N1 14 1.223(5)
